data_7013575
loop_
_publ_author_name
'Bonnet, Sylvestre'
'Collin, Jean-Paul'
'Gruber, Nathalie'
'Sauvage, Jean-Pierre'
'Schofield, Emma R.'

_publ_section_title
;
 Photochemical and thermal synthesis and characterization of
 polypyridine ruthenium(ii) complexes containing different monodentate
 ligandsElectronic supplementary information (ESI) available: View of
 the dimeric units of 8 and proton indexation used in the 1H NMR data.
 See http://www.rsc.org/suppdata/dt/b3/b310198c/
;
_journal_issue 24
_journal_name_full 'Dalton Transactions'
_journal_page_first 4654
_journal_paper_doi 10.1039/b310198c
_journal_year 2003
_chemical_formula_moiety '[Ru(terpy)(phen)(py)][PF6]2'
_chemical_formula_sum 'C38 H30 F12 N6 P2 Ru'
_chemical_formula_weight 961.70
_chemical_name_systematic ' ?'
_space_group_IT_number 14
_symmetry_cell_setting monoclinic
_symmetry_space_group_name_Hall '-P 2ybc'
_symmetry_space_group_name_H-M 'P 1 21/c 1'
_audit_creation_date 26-09-03
_cell_angle_alpha 90
_cell_angle_beta 105.241(5)
_cell_angle_gamma 90
_cell_formula_units_Z 4
_cell_length_a 15.3374(5)
_cell_length_b 19.8829(8)
_cell_length_c 12.9446(4)
_cell_measurement_reflns_used 8974
_cell_measurement_temperature 173
_cell_measurement_theta_max 27.5
_cell_measurement_theta_min 1.4
_cell_volume 3808.6(2)
_computing_publication_material CIFGEN_IN_OpenMoleN_(_1997)
_computing_structure_refinement LSFM_OpenMoleN_(_1997)
_computing_structure_solution Direct_methods_(SIR,_Burla_et_al.,_1989)
_diffrn_ambient_temperature 173
_diffrn_measurement_details
;
8974 reflections were collected using program Collect
("Collect" Data collection software, Nonius B.V., 1998)
The conditions were as follow : crystal to detector distance =  36. mm.
Scan angle =  1.9 deg 1 scans of   50 sec per frame.
Data collection was divided into  2 set(s)
with the following starting angles and number of frames :

Set 1 Theta =    6.40 Omega =    0.00 Kappa =    0.00   95 frames
Set 2 Theta =   -6.40 Kappa =  109.00 Phi   =    0.00   13 frames
Friedel pairs were averaged. Internal R = 0.04
;
_diffrn_measurement_device_type KappaCCD
_diffrn_measurement_method '\p scans'
_diffrn_radiation_monochromator graphite
_diffrn_radiation_type Mo-K\a
_diffrn_radiation_wavelength 0.71073
_diffrn_reflns_av_R_equivalents 0.040
_diffrn_reflns_av_sigmaI/netI 0.333
_diffrn_reflns_limit_h_max 16
_diffrn_reflns_limit_h_min 0
_diffrn_reflns_limit_k_max 25
_diffrn_reflns_limit_k_min 0
_diffrn_reflns_limit_l_max 19
_diffrn_reflns_limit_l_min -19
_diffrn_reflns_number 8974
_diffrn_reflns_theta_max 27.49
_diffrn_reflns_theta_min 2.5
_diffrn_source xray_tube
_diffrn_standards_decay_% 0
_exptl_absorpt_coefficient_mu 0.594
_exptl_absorpt_correction_type none
_exptl_crystal_colour red
_exptl_crystal_density_diffrn 1.68
_exptl_crystal_density_method none
_exptl_crystal_description prism
_exptl_crystal_F_000 1928
_exptl_crystal_size_max 0.20
_exptl_crystal_size_mid 0.10
_exptl_crystal_size_min 0.04
_refine_diff_density_max 0.734
_refine_diff_density_min -0.168
_refine_ls_extinction_method none
_refine_ls_goodness_of_fit_all 1.122
_refine_ls_goodness_of_fit_ref 1.085
_refine_ls_hydrogen_treatment noref
_refine_ls_matrix_type full
_refine_ls_number_constraints 0
_refine_ls_number_parameters 532
_refine_ls_number_reflns 4761
_refine_ls_number_restraints 0
_refine_ls_R_factor_all 0.103
_refine_ls_R_factor_gt 0.043
_refine_ls_shift/esd_mean 0.000
_refine_ls_shift/su_max 0.000
_refine_ls_structure_factor_coef F
_refine_ls_weighting_scheme sigma
_refine_ls_wR_factor_all 0.267
_refine_ls_wR_factor_ref 0.061
_reflns_number_gt 4761
_reflns_number_total 8974
_reflns_threshold_expression >3.0\s(I)
_cod_data_source_file b310198c.txt
_cod_data_source_block Complex_4
_cod_database_code 7013575

loop_
_symmetry_equiv_pos_as_xyz
x,y,z
-x,1/2+y,1/2-z
-x,-y,-z
+x,1/2-y,1/2+z

loop_
_atom_site_label
_atom_site_fract_x
_atom_site_fract_y
_atom_site_fract_z
_atom_site_U_iso_or_equiv
_atom_site_adp_type
_atom_site_calc_flag
_atom_site_calc_attached_atom
_atom_site_type_symbol
RU 0.28554(2) 0.03759(2) 0.64962(3) 0.0204(2) Uani ? ? Ru
N1 0.2315(2) 0.1306(2) 0.6815(3) 0.024(2) Uani ? ? N
C1 0.2627(3) 0.1738(2) 0.7618(3) 0.027(2) Uani ? ? C
C2 0.2154(3) 0.2316(2) 0.7759(4) 0.039(3) Uani ? ? C
C3 0.1334(3) 0.2468(2) 0.7066(4) 0.040(3) Uani ? ? C
C4 0.0966(3) 0.2010(2) 0.6205(4) 0.032(2) Uani ? ? C
C5 0.0122(3) 0.2118(3) 0.5419(5) 0.045(3) Uani ? ? C
C6 -0.0179(3) 0.1672(3) 0.4622(4) 0.039(3) Uani ? ? C
C7 0.0307(3) 0.1063(2) 0.4550(4) 0.031(2) Uani ? ? C
C8 0.0010(3) 0.0568(3) 0.3758(4) 0.035(3) Uani ? ? C
C9 0.0499(3) -0.0013(3) 0.3793(3) 0.032(2) Uani ? ? C
C10 0.1287(3) -0.0108(2) 0.4608(3) 0.029(2) Uani ? ? C
N2 0.1615(2) 0.0362(2) 0.5364(3) 0.024(2) Uani ? ? N
C11 0.1121(2) 0.0947(2) 0.5321(3) 0.024(2) Uani ? ? C
C12 0.1479(3) 0.1440(2) 0.6126(3) 0.026(2) Uani ? ? C
N3 0.3404(2) 0.0575(2) 0.5213(3) 0.022(2) Uani ? ? N
C13 0.3493(3) 0.1176(2) 0.4756(3) 0.029(2) Uani ? ? C
C14 0.3860(3) 0.1241(2) 0.3891(4) 0.030(2) Uani ? ? C
C15 0.4129(3) 0.0661(3) 0.3451(3) 0.033(2) Uani ? ? C
C16 0.4031(3) 0.0045(2) 0.3900(3) 0.029(2) Uani ? ? C
C17 0.3679(3) 0.0006(2) 0.4782(3) 0.022(2) Uani ? ? C
C18 0.3566(2) -0.0630(2) 0.5316(3) 0.023(2) Uani ? ? C
C19 0.3780(3) -0.1275(2) 0.5056(3) 0.029(2) Uani ? ? C
C20 0.3607(3) -0.1822(2) 0.5632(4) 0.033(2) Uani ? ? C
C21 0.3212(3) -0.1718(2) 0.6482(4) 0.032(2) Uani ? ? C
C22 0.3004(2) -0.1065(2) 0.6723(3) 0.025(2) Uani ? ? C
N4 0.3193(2) -0.0544(2) 0.6157(3) 0.024(2) Uani ? ? N
C23 0.2574(3) -0.0866(2) 0.7572(3) 0.027(2) Uani ? ? C
C24 0.2322(3) -0.1311(2) 0.8260(4) 0.029(2) Uani ? ? C
C25 0.1919(3) -0.1075(3) 0.9032(3) 0.034(2) Uani ? ? C
C26 0.1789(3) -0.0392(3) 0.9106(4) 0.038(3) Uani ? ? C
C27 0.2057(3) 0.0037(3) 0.8396(3) 0.031(2) Uani ? ? C
N5 0.2435(2) -0.0181(2) 0.7636(3) 0.024(2) Uani ? ? N
N6 0.4147(2) 0.0542(2) 0.7548(3) 0.023(2) Uani ? ? N
C28 0.4595(3) 0.0096(2) 0.8270(3) 0.026(2) Uani ? ? C
C29 0.5471(3) 0.0195(2) 0.8858(4) 0.032(3) Uani ? ? C
C30 0.5922(3) 0.0773(3) 0.8722(4) 0.034(3) Uani ? ? C
C31 0.5468(3) 0.1246(2) 0.8004(4) 0.031(2) Uani ? ? C
C32 0.4590(3) 0.1120(2) 0.7434(3) 0.027(2) Uani ? ? C
P1 0.82600(9) 0.16054(7) 0.7483(1) 0.0413(8) Uani ? ? P
F1 0.8226(4) 0.1509(4) 0.8632(3) 0.132(4) Uani ? ? F
F2 0.8294(2) 0.1677(3) 0.6271(3) 0.102(3) Uani ? ? F
F3 0.8744(3) 0.2291(2) 0.7753(5) 0.115(4) Uani ? ? F
F4 0.7312(2) 0.1961(2) 0.7189(3) 0.081(2) Uani ? ? F
F5 0.7768(3) 0.0924(2) 0.7093(4) 0.086(3) Uani ? ? F
F6 0.9224(2) 0.1254(2) 0.7737(3) 0.088(3) Uani ? ? F
P2 0.46353(8) 0.30418(7) 0.5680(1) 0.0337(7) Uani ? ? P
F7 0.5567(2) 0.3402(2) 0.5704(3) 0.060(2) Uani ? ? F
F8 0.4668(2) 0.3346(2) 0.6811(3) 0.081(2) Uani ? ? F
F9 0.3704(2) 0.2672(2) 0.5645(3) 0.063(2) Uani ? ? F
F10 0.4597(2) 0.2750(2) 0.4516(2) 0.065(2) Uani ? ? F
F11 0.5165(2) 0.2381(2) 0.6193(2) 0.063(2) Uani ? ? F
F12 0.4088(2) 0.3694(1) 0.5116(3) 0.057(2) Uani ? ? F
C33 0.2235(3) 0.3968(3) 0.6177(4) 0.045(3) Uani ? ? C
C34 0.1707(4) 0.4373(3) 0.6648(4) 0.047(3) Uani ? ? C
C35 0.0788(3) 0.4422(3) 0.6163(4) 0.052(3) Uani ? ? C
C36 0.0410(3) 0.4062(3) 0.5235(4) 0.045(3) Uani ? ? C
C37 0.0938(3) 0.3670(3) 0.4778(4) 0.042(3) Uani ? ? C
C38 0.1858(3) 0.3623(3) 0.5261(4) 0.045(3) Uani ? ? C
H1 0.3193 0.1649 0.8112 0.0356 Uiso calc C1 H
H2 0.2402 0.2608 0.8344 0.0506 Uiso calc C2 H
H3 0.1018 0.2867 0.7153 0.0536 Uiso calc C3 H
H4 -0.0226 0.2507 0.5461 0.0629 Uiso calc C5 H
H5 -0.0727 0.1763 0.4095 0.0559 Uiso calc C6 H
H6 -0.0527 0.0636 0.3201 0.0491 Uiso calc C8 H
H7 0.0301 -0.0349 0.3262 0.0428 Uiso calc C9 H
H8 0.1606 -0.0520 0.4633 0.0374 Uiso calc C10 H
H9 0.3296 0.1570 0.5042 0.0381 Uiso calc C13 H
H10 0.3926 0.1671 0.3602 0.0397 Uiso calc C14 H
H11 0.4376 0.0689 0.2852 0.0443 Uiso calc C15 H
H12 0.4206 -0.0354 0.3604 0.0380 Uiso calc C16 H
H13 0.4047 -0.1342 0.4479 0.0374 Uiso calc C19 H
H14 0.3754 -0.2264 0.5455 0.0452 Uiso calc C20 H
H15 0.3088 -0.2087 0.6886 0.0447 Uiso calc C21 H
H16 0.2424 -0.1779 0.8204 0.0395 Uiso calc C24 H
H17 0.1737 -0.1379 0.9503 0.0446 Uiso calc C25 H
H18 0.1520 -0.0217 0.9632 0.0497 Uiso calc C26 H
H19 0.1967 0.0507 0.8453 0.0401 Uiso calc C27 H
H20 0.4295 -0.0305 0.8381 0.0352 Uiso calc C28 H
H21 0.5766 -0.0135 0.9359 0.0436 Uiso calc C29 H
H22 0.6532 0.0843 0.9114 0.0492 Uiso calc C30 H
H23 0.5757 0.1654 0.7903 0.0405 Uiso calc C31 H
H24 0.4281 0.1450 0.6941 0.0362 Uiso calc C32 H
H25 0.2865 0.3932 0.6499 0.0620 Uiso calc C33 H
H26 0.1972 0.4612 0.7289 0.0665 Uiso calc C34 H
H27 0.0418 0.4702 0.6467 0.0685 Uiso calc C35 H
H28 -0.0222 0.4088 0.4916 0.0597 Uiso calc C36 H
H29 0.0678 0.3432 0.4134 0.0557 Uiso calc C37 H
H30 0.2228 0.3348 0.4949 0.0568 Uiso calc C38 H

loop_
_atom_site_aniso_label
_atom_site_aniso_U_11
_atom_site_aniso_U_22
_atom_site_aniso_U_33
_atom_site_aniso_U_12
_atom_site_aniso_U_13
_atom_site_aniso_U_23
_atom_site_aniso_type_symbol
RU 0.0218(1) 0.0197(2) 0.0197(1) 0.0011(2) 0.0050(1) -0.0019(2) Ru
N1 0.026(2) 0.023(2) 0.022(2) 0.003(2) 0.007(1) 0.000(2) N
C1 0.030(2) 0.027(2) 0.025(2) 0.001(2) 0.007(2) -0.003(2) C
C2 0.045(2) 0.031(3) 0.042(3) 0.001(2) 0.013(2) -0.011(2) C
C3 0.046(2) 0.023(3) 0.060(3) 0.013(2) 0.024(2) -0.003(2) C
C4 0.036(2) 0.020(2) 0.046(3) -0.000(2) 0.012(2) 0.005(2) C
C5 0.035(2) 0.038(3) 0.070(4) 0.014(2) 0.009(2) 0.014(3) C
C6 0.035(2) 0.035(3) 0.050(3) 0.008(2) -0.006(2) 0.003(3) C
C7 0.028(2) 0.034(3) 0.032(2) -0.000(2) 0.005(2) 0.009(2) C
C8 0.026(2) 0.051(3) 0.033(3) -0.003(2) 0.002(2) 0.002(2) C
C9 0.030(2) 0.043(3) 0.025(2) -0.008(2) 0.006(2) -0.010(2) C
C10 0.029(2) 0.032(2) 0.027(2) -0.007(2) 0.011(2) -0.009(2) C
N2 0.024(2) 0.026(2) 0.024(2) -0.004(2) 0.007(1) -0.002(2) N
C11 0.022(2) 0.023(2) 0.028(2) -0.002(2) 0.008(2) 0.004(2) C
C12 0.026(2) 0.022(2) 0.029(2) 0.001(2) 0.011(2) 0.003(2) C
N3 0.022(2) 0.024(2) 0.019(2) 0.003(2) 0.005(1) -0.001(2) N
C13 0.031(2) 0.031(3) 0.025(2) 0.003(2) 0.005(2) -0.002(2) C
C14 0.031(2) 0.032(3) 0.028(2) -0.004(2) 0.006(2) 0.005(2) C
C15 0.031(2) 0.050(3) 0.024(2) 0.001(2) 0.011(2) -0.003(2) C
C16 0.028(2) 0.034(3) 0.026(2) 0.011(2) 0.008(2) 0.000(2) C
C17 0.019(2) 0.029(3) 0.019(2) 0.002(2) 0.000(2) -0.003(2) C
C18 0.019(2) 0.025(2) 0.024(2) 0.006(2) 0.005(2) -0.003(2) C
C19 0.025(2) 0.033(3) 0.030(2) -0.001(2) 0.008(2) -0.008(2) C
C20 0.036(2) 0.023(2) 0.045(3) 0.007(2) 0.010(2) -0.008(2) C
C21 0.036(2) 0.022(2) 0.042(3) -0.003(2) 0.005(2) 0.001(2) C
C22 0.026(2) 0.023(2) 0.027(2) -0.003(2) 0.007(2) 0.002(2) C
N4 0.023(2) 0.022(2) 0.026(2) 0.004(2) 0.003(1) -0.003(2) N
C23 0.026(2) 0.030(3) 0.025(2) -0.001(2) 0.001(2) -0.000(2) C
C24 0.030(2) 0.024(3) 0.035(2) -0.003(2) 0.005(2) 0.005(2) C
C25 0.037(2) 0.040(3) 0.026(2) -0.007(2) 0.008(2) 0.007(2) C
C26 0.030(2) 0.055(3) 0.031(2) -0.005(2) 0.013(2) -0.006(3) C
C27 0.029(2) 0.032(3) 0.031(2) -0.006(2) 0.008(2) -0.006(2) C
N5 0.022(2) 0.028(2) 0.024(2) 0.001(2) 0.007(1) -0.003(2) N
N6 0.028(2) 0.021(2) 0.021(2) 0.001(2) 0.005(1) 0.000(2) N
C28 0.032(2) 0.026(2) 0.022(2) 0.000(2) 0.006(2) 0.001(2) C
C29 0.032(2) 0.029(3) 0.035(3) 0.006(2) 0.002(2) 0.000(2) C
C30 0.025(2) 0.043(3) 0.037(3) 0.003(2) -0.007(2) -0.006(3) C
C31 0.033(2) 0.028(3) 0.033(2) -0.006(2) 0.008(2) -0.007(2) C
C32 0.036(2) 0.028(2) 0.019(2) 0.003(2) 0.006(2) -0.002(2) C
P1 0.0475(7) 0.0355(8) 0.0416(8) 0.0047(7) 0.0013(6) -0.0093(7) P
F1 0.175(4) 0.385(9) 0.034(2) 0.076(5) 0.033(2) 0.037(4) F
F2 0.075(2) 0.203(5) 0.068(2) -0.007(3) 0.017(2) 0.028(3) F
F3 0.081(3) 0.064(3) 0.295(6) -0.000(2) -0.046(3) -0.067(3) F
F4 0.056(2) 0.078(2) 0.120(3) 0.026(2) -0.003(2) -0.054(2) F
F5 0.107(3) 0.038(2) 0.155(4) -0.012(2) -0.006(3) 0.001(3) F
F6 0.069(2) 0.105(3) 0.093(3) 0.041(2) -0.024(2) -0.035(2) F
P2 0.0345(6) 0.0279(7) 0.0399(7) 0.0020(6) 0.0091(5) -0.0029(6) P
F7 0.043(1) 0.067(2) 0.077(2) -0.015(2) 0.016(1) 0.002(2) F
F8 0.110(2) 0.084(3) 0.057(2) -0.005(2) 0.038(2) -0.029(2) F
F9 0.044(1) 0.041(2) 0.142(3) -0.007(1) 0.035(2) -0.013(2) F
F10 0.093(2) 0.067(2) 0.044(2) -0.003(2) 0.013(2) -0.018(2) F
F11 0.067(2) 0.052(2) 0.071(2) 0.026(2) 0.028(1) 0.029(2) F
F12 0.061(2) 0.032(2) 0.094(3) 0.009(2) 0.000(2) 0.006(2) F
C33 0.038(2) 0.068(4) 0.036(3) 0.005(3) 0.007(2) 0.006(3) C
C34 0.070(3) 0.049(3) 0.031(3) 0.001(3) 0.006(2) -0.006(3) C
C35 0.058(3) 0.063(4) 0.039(3) 0.017(3) 0.016(2) -0.004(3) C
C36 0.035(2) 0.055(4) 0.048(3) 0.003(3) 0.011(2) 0.005(3) C
C37 0.049(3) 0.046(3) 0.032(3) -0.002(3) 0.008(2) -0.001(3) C
C38 0.043(2) 0.052(3) 0.040(3) 0.017(2) 0.017(2) 0.003(3) C

loop_
_atom_type_symbol
_atom_type_description
_atom_type_scat_dispersion_real
_atom_type_scat_dispersion_imag
_atom_type_scat_source
C ? 0.002 0.002 International_Tables_Vol_IV_Table_2.3.1
H ? 0.000 0.000 International_Tables_Vol_IV_Table_2.3.1
F ? 0.014 0.010 International_Tables_Vol_IV_Table_2.3.1
N ? 0.004 0.003 International_Tables_Vol_IV_Table_2.3.1
P ? 0.090 0.095 International_Tables_Vol_IV_Table_2.3.1
Ru ? -1.420 0.836 International_Tables_Vol_IV_Table_2.3.1

loop_
_geom_angle_atom_site_label_1
_geom_angle_atom_site_label_2
_geom_angle_atom_site_label_3
_geom_angle
_geom_angle_site_symmetry_1
_geom_angle_site_symmetry_2
_geom_angle_site_symmetry_3
_geom_angle_publ_flag
N1 RU N2 79.4(1) . . . ?
N1 RU N3 104.5(1) . . . ?
N1 RU N4 172.2(1) . . . ?
N1 RU N5 96.7(1) . . . ?
N1 RU N6 95.0(1) . . . ?
N2 RU N3 85.8(1) . . . ?
N2 RU N4 94.3(1) . . . ?
N2 RU N5 95.6(1) . . . ?
N2 RU N6 170.9(1) . . . ?
N3 RU N4 79.4(2) . . . ?
N3 RU N5 158.6(1) . . . ?
N3 RU N6 88.7(1) . . . ?
N4 RU N5 79.2(1) . . . ?
N4 RU N6 91.8(1) . . . ?
N5 RU N6 92.2(1) . . . ?
RU N1 C1 129.5(3) . . . ?
RU N1 C12 112.9(3) . . . ?
C1 N1 C12 117.4(4) . . . ?
N1 C1 C2 122.6(4) . . . ?
C1 C2 C3 120.9(5) . . . ?
C2 C3 C4 118.3(4) . . . ?
C3 C4 C5 123.6(5) . . . ?
C3 C4 C12 117.2(5) . . . ?
C5 C4 C12 119.2(5) . . . ?
C4 C5 C6 120.6(5) . . . ?
C5 C6 C7 121.7(5) . . . ?
C6 C7 C8 124.2(5) . . . ?
C6 C7 C11 118.2(5) . . . ?
C8 C7 C11 117.5(5) . . . ?
C7 C8 C9 119.7(4) . . . ?
C8 C9 C10 119.8(5) . . . ?
C9 C10 N2 122.6(5) . . . ?
RU N2 C10 128.3(3) . . . ?
RU N2 C11 114.1(3) . . . ?
C10 N2 C11 117.2(4) . . . ?
C7 C11 N2 123.1(4) . . . ?
C7 C11 C12 120.4(4) . . . ?
N2 C11 C12 116.5(4) . . . ?
N1 C12 C4 123.6(4) . . . ?
N1 C12 C11 116.8(4) . . . ?
C4 C12 C11 119.6(4) . . . ?
RU N3 C13 128.5(3) . . . ?
RU N3 C17 113.4(3) . . . ?
C13 N3 C17 118.1(4) . . . ?
N3 C13 C14 122.9(4) . . . ?
C13 C14 C15 118.6(5) . . . ?
C14 C15 C16 119.0(4) . . . ?
C15 C16 C17 120.4(5) . . . ?
N3 C17 C16 120.9(4) . . . ?
N3 C17 C18 115.4(4) . . . ?
C16 C17 C18 123.6(4) . . . ?
C17 C18 C19 127.9(4) . . . ?
C17 C18 N4 113.1(4) . . . ?
C19 C18 N4 119.0(4) . . . ?
C18 C19 C20 120.2(4) . . . ?
C19 C20 C21 119.4(4) . . . ?
C20 C21 C22 119.1(5) . . . ?
C21 C22 N4 120.1(4) . . . ?
C21 C22 C23 126.2(4) . . . ?
N4 C22 C23 113.7(4) . . . ?
RU N4 C18 118.7(3) . . . ?
RU N4 C22 119.0(3) . . . ?
C18 N4 C22 122.2(4) . . . ?
C22 C23 C24 124.3(5) . . . ?
C22 C23 N5 114.4(4) . . . ?
C24 C23 N5 121.2(4) . . . ?
C23 C24 C25 120.1(5) . . . ?
C24 C25 C26 118.8(5) . . . ?
C25 C26 C27 118.9(5) . . . ?
C26 C27 N5 123.2(5) . . . ?
RU N5 C23 113.6(3) . . . ?
RU N5 C27 128.7(3) . . . ?
C23 N5 C27 117.7(4) . . . ?
RU N6 C28 124.7(3) . . . ?
RU N6 C32 118.1(3) . . . ?
C28 N6 C32 117.0(4) . . . ?
N6 C28 C29 122.7(4) . . . ?
C28 C29 C30 120.0(5) . . . ?
C29 C30 C31 118.4(4) . . . ?
C30 C31 C32 119.1(5) . . . ?
N6 C32 C31 122.7(4) . . . ?
F1 P1 F2 177.9(4) . . . ?
F1 P1 F3 91.6(4) . . . ?
F1 P1 F4 91.5(3) . . . ?
F1 P1 F5 93.9(4) . . . ?
F1 P1 F6 90.7(3) . . . ?
F2 P1 F3 90.3(4) . . . ?
F2 P1 F4 89.4(2) . . . ?
F2 P1 F5 84.2(3) . . . ?
F2 P1 F6 88.5(2) . . . ?
F3 P1 F4 90.9(2) . . . ?
F3 P1 F5 174.4(4) . . . ?
F3 P1 F6 88.6(2) . . . ?
F4 P1 F5 88.6(2) . . . ?
F4 P1 F6 177.8(3) . . . ?
F5 P1 F6 91.7(2) . . . ?
P1 F1 F3 44.8(3) . . . ?
P1 F1 F4 45.3(2) . . . ?
P1 F1 F6 46.0(2) . . . ?
F3 F1 F4 60.6(2) . . . ?
F3 F1 F6 59.7(2) . . . ?
F4 F1 F6 91.3(2) . . . ?
P1 F2 F5 47.5(2) . . . ?
P1 F2 F6 45.8(2) . . . ?
F5 F2 F6 63.0(2) . . . ?
P1 F3 F1 43.6(2) . . . ?
P1 F3 F6 46.5(2) . . . ?
F1 F3 F6 60.4(3) . . . ?
P1 F4 F1 43.2(2) . . . ?
P1 F4 F5 45.7(2) . . . ?
F1 F4 F5 61.6(3) . . . ?
P1 F5 F2 48.3(2) . . . ?
P1 F5 F4 45.8(2) . . . ?
F2 F5 F4 62.1(2) . . . ?
P1 F6 F1 43.3(2) . . . ?
P1 F6 F2 45.8(2) . . . ?
P1 F6 F3 44.9(2) . . . ?
F1 F6 F2 89.0(2) . . . ?
F1 F6 F3 59.9(3) . . . ?
F2 F6 F3 60.6(2) . . . ?
F7 P2 F8 90.0(2) . . . ?
F7 P2 F9 179.1(2) . . . ?
F7 P2 F10 89.5(2) . . . ?
F7 P2 F11 90.3(2) . . . ?
F7 P2 F12 90.3(2) . . . ?
F8 P2 F9 90.7(2) . . . ?
F8 P2 F10 178.7(2) . . . ?
F8 P2 F11 92.3(2) . . . ?
F8 P2 F12 89.9(2) . . . ?
F9 P2 F10 89.7(2) . . . ?
F9 P2 F11 89.2(2) . . . ?
F9 P2 F12 90.1(2) . . . ?
F10 P2 F11 88.9(2) . . . ?
F10 P2 F12 88.8(2) . . . ?
F11 P2 F12 177.7(2) . . . ?
C34 C33 C38 120.8(5) . . . ?
C33 C34 C35 118.8(5) . . . ?
C34 C35 C36 119.9(5) . . . ?
C35 C36 C37 120.6(5) . . . ?
C36 C37 C38 119.5(5) . . . ?
C33 C38 C37 120.4(5) . . . ?

loop_
_geom_bond_atom_site_label_1
_geom_bond_atom_site_label_2
_geom_bond_distance
_geom_bond_site_symmetry_1
_geom_bond_site_symmetry_2
_geom_bond_publ_flag
RU N1 2.112(4) . . ?
RU N2 2.074(4) . . ?
RU N3 2.088(4) . . ?
RU N4 1.981(4) . . ?
RU N5 2.078(4) . . ?
RU N6 2.113(4) . . ?
N1 C1 1.337(6) . . ?
N1 C12 1.382(6) . . ?
C1 C2 1.396(7) . . ?
C2 C3 1.373(7) . . ?
C3 C4 1.435(7) . . ?
C4 C5 1.436(7) . . ?
C4 C12 1.398(6) . . ?
C5 C6 1.345(8) . . ?
C6 C7 1.439(7) . . ?
C7 C8 1.407(7) . . ?
C7 C11 1.398(6) . . ?
C8 C9 1.372(7) . . ?
C9 C10 1.393(7) . . ?
C10 N2 1.351(6) . . ?
N2 C11 1.381(6) . . ?
C11 C12 1.432(6) . . ?
N3 C13 1.356(6) . . ?
N3 C17 1.376(6) . . ?
C13 C14 1.385(6) . . ?
C14 C15 1.396(7) . . ?
C15 C16 1.380(7) . . ?
C16 C17 1.387(6) . . ?
C17 C18 1.473(7) . . ?
C18 C19 1.388(6) . . ?
C18 N4 1.367(6) . . ?
C19 C20 1.383(7) . . ?
C20 C21 1.403(7) . . ?
C21 C22 1.390(7) . . ?
C22 N4 1.344(6) . . ?
C22 C23 1.477(6) . . ?
C23 C24 1.381(6) . . ?
C23 N5 1.385(6) . . ?
C24 C25 1.387(7) . . ?
C25 C26 1.381(7) . . ?
C26 C27 1.392(7) . . ?
C27 N5 1.338(6) . . ?
N6 C28 1.339(6) . . ?
N6 C32 1.365(6) . . ?
C28 C29 1.373(6) . . ?
C29 C30 1.376(7) . . ?
C30 C31 1.376(7) . . ?
C31 C32 1.378(6) . . ?
P1 F1 1.514(5) . . ?
P1 F2 1.590(4) . . ?
P1 F3 1.548(5) . . ?
P1 F4 1.571(4) . . ?
P1 F5 1.568(4) . . ?
P1 F6 1.589(4) . . ?
F1 F3 2.196(9) . . ?
F1 F4 2.210(7) . . ?
F1 F6 2.208(7) . . ?
F2 F5 2.117(6) . . ?
F2 F6 2.218(6) . . ?
F3 F6 2.192(6) . . ?
F4 F5 2.192(5) . . ?
P2 F7 1.591(3) . . ?
P2 F8 1.572(4) . . ?
P2 F9 1.596(3) . . ?
P2 F10 1.602(4) . . ?
P2 F11 1.595(3) . . ?
P2 F12 1.612(3) . . ?
C33 C34 1.390(8) . . ?
C33 C38 1.361(8) . . ?
C34 C35 1.388(8) . . ?
C35 C36 1.388(8) . . ?
C36 C37 1.366(7) . . ?
C37 C38 1.389(7) . . ?

loop_
_geom_contact_atom_site_label_1
_geom_contact_atom_site_label_2
_geom_contact_distance
_geom_contact_site_symmetry_1
_geom_contact_site_symmetry_2
_geom_contact_publ_flag
? ? ? ? ? ?
